data_4080282
loop_
_publ_author_name
'Huang, Wenliang'
'Upton, Brianna M.'
'Khan, Saeed I.'
'Diaconescu, Paula L.'

_publ_section_title
;
 Synthesis and Characterization of Paramagnetic Lanthanide Benzyl
 Complexes
;
_journal_issue 5
_journal_name_full Organometallics
_journal_page_first 1379
_journal_paper_doi 10.1021/om3010433
_journal_volume 32
_journal_year 2013
_chemical_formula_sum 'C30 H54 Fe Ho I N2 O2 Si2'
_chemical_formula_weight 878.61
_chemical_name_systematic
; 
 ? 
;
_space_group_IT_number 2
_symmetry_cell_setting triclinic
_symmetry_space_group_name_Hall '-P 1'
_symmetry_space_group_name_H-M 'P -1'
_atom_sites_solution_hydrogens geom
_atom_sites_solution_primary direct
_atom_sites_solution_secondary difmap
_audit_creation_method SHELXL-97
_cell_angle_alpha 101.740(2)
_cell_angle_beta 91.948(2)
_cell_angle_gamma 118.2000(10)
_cell_formula_units_Z 2
_cell_length_a 11.1129(16)
_cell_length_b 11.6364(17)
_cell_length_c 16.175(2)
_cell_measurement_temperature 100(2)
_cell_volume 1784.2(4)
_computing_structure_refinement 'SHELXL-97 (Sheldrick, 1997)'
_computing_structure_solution 'SHELXS-97 (Sheldrick, 1990)'
_diffrn_ambient_temperature 100(2)
_diffrn_measured_fraction_theta_full 0.990
_diffrn_measured_fraction_theta_max 0.894
_diffrn_radiation_monochromator graphite
_diffrn_radiation_source 'fine-focus sealed tube'
_diffrn_radiation_type MoK\a
_diffrn_radiation_wavelength 0.71073
_diffrn_reflns_av_R_equivalents 0.0189
_diffrn_reflns_av_sigmaI/netI 0.0335
_diffrn_reflns_limit_h_max 15
_diffrn_reflns_limit_h_min -15
_diffrn_reflns_limit_k_max 16
_diffrn_reflns_limit_k_min -16
_diffrn_reflns_limit_l_max 22
_diffrn_reflns_limit_l_min -22
_diffrn_reflns_number 17718
_diffrn_reflns_theta_full 25.00
_diffrn_reflns_theta_max 30.62
_diffrn_reflns_theta_min 3.67
_exptl_absorpt_coefficient_mu 3.567
_exptl_absorpt_correction_T_max 0.6741
_exptl_absorpt_correction_T_min 0.5075
_exptl_absorpt_correction_type multi-scan
_exptl_absorpt_process_details 'Twinabs (Bruker)'
_exptl_crystal_density_diffrn 1.635
_exptl_crystal_density_method 'not measured'
_exptl_crystal_F_000 876
_exptl_crystal_size_max 0.22
_exptl_crystal_size_mid 0.14
_exptl_crystal_size_min 0.12
_refine_diff_density_max 3.890
_refine_diff_density_min -5.329
_refine_diff_density_rms 0.151
_refine_ls_extinction_method none
_refine_ls_goodness_of_fit_ref 1.066
_refine_ls_hydrogen_treatment constr
_refine_ls_matrix_type full
_refine_ls_number_parameters 398
_refine_ls_number_reflns 9839
_refine_ls_number_restraints 0
_refine_ls_restrained_S_all 1.066
_refine_ls_R_factor_all 0.0642
_refine_ls_R_factor_gt 0.0487
_refine_ls_shift/su_max 0.036
_refine_ls_shift/su_mean 0.001
_refine_ls_structure_factor_coef Fsqd
_refine_ls_weighting_details 'calc w=1/[\s^2^(Fo^2^)+(0.0359P)^2^+10.2970P] where P=(Fo^2^+2Fc^2^)/3'
_refine_ls_weighting_scheme calc
_refine_ls_wR_factor_gt 0.1080
_refine_ls_wR_factor_ref 0.1186
_reflns_number_gt 8029
_reflns_number_total 9839
_reflns_threshold_expression >2sigma(I)
_cod_data_source_file om3010433_si_003.cif
_cod_data_source_block (NNfc)HoI(THF)2
_cod_original_sg_symbol_H-M P-1
_cod_database_code 4080282

loop_
_symmetry_equiv_pos_as_xyz
'x, y, z'
'-x, -y, -z'

loop_
_atom_site_label
_atom_site_type_symbol
_atom_site_fract_x
_atom_site_fract_y
_atom_site_fract_z
_atom_site_U_iso_or_equiv
_atom_site_adp_type
_atom_site_occupancy
_atom_site_symmetry_multiplicity
_atom_site_calc_flag
_atom_site_refinement_flags
_atom_site_disorder_assembly
_atom_site_disorder_group
Ho1 Ho 0.75386(2) 0.01474(3) 0.259235(15) 0.03404(8) Uani 1 1 d . B .
Fe1 Fe 0.46364(6) 0.03112(6) 0.25406(4) 0.02392(13) Uani 1 1 d . B .
I1 I 1.02493(9) 0.0141(2) 0.30741(17) 0.0469(5) Uani 0.518(7) 1 d P . .
I1A I 1.03682(16) 0.0576(4) 0.2775(2) 0.0586(9) Uani 0.482(7) 1 d P . .
Si1 Si 0.54475(16) -0.31595(16) 0.30445(9) 0.0353(3) Uani 1 1 d . . .
N1 N 0.5855(4) -0.1558(4) 0.2971(2) 0.0298(8) Uani 1 1 d . B .
N2 N 0.7642(5) 0.1747(5) 0.2002(3) 0.0465(13) Uani 1 1 d . . .
O1 O 0.7337(6) -0.1222(6) 0.1232(3) 0.0788(11) Uani 1 1 d . . .
O2 O 0.8256(4) 0.1553(4) 0.3985(2) 0.0347(8) Uani 1 1 d . . .
C1 C 0.6130(9) -0.1682(9) 0.0614(5) 0.0788(11) Uani 1 1 d . B .
H1A H 0.6272 -0.0971 0.0319 0.095 Uiso 1 1 calc R . .
H1B H 0.5314 -0.1878 0.0909 0.095 Uiso 1 1 calc R . .
C2 C 0.5891(9) -0.2916(9) -0.0017(5) 0.0788(11) Uani 1 1 d . . .
H2A H 0.5269 -0.3741 0.0160 0.095 Uiso 1 1 calc R B .
H2B H 0.5511 -0.2964 -0.0593 0.095 Uiso 1 1 calc R . .
C3 C 0.7276(9) -0.2702(9) 0.0016(5) 0.0788(11) Uani 1 1 d . B .
H3A H 0.7709 -0.2260 -0.0438 0.095 Uiso 1 1 calc R . .
H3B H 0.7249 -0.3583 -0.0095 0.095 Uiso 1 1 calc R . .
C4 C 0.8146(9) -0.1833(9) 0.0878(5) 0.0788(11) Uani 1 1 d . B .
H4A H 0.8244 -0.2386 0.1239 0.095 Uiso 1 1 calc R . .
H4B H 0.9074 -0.1143 0.0812 0.095 Uiso 1 1 calc R . .
C5 C 0.8199(7) 0.1029(7) 0.4735(4) 0.0539(17) Uani 1 1 d . B .
H5A H 0.7368 0.0917 0.4995 0.065 Uiso 1 1 calc R . .
H5B H 0.8162 0.0144 0.4577 0.065 Uiso 1 1 calc R . .
C6 C 0.9444(8) 0.2003(9) 0.5332(5) 0.080(3) Uani 1 1 d . . .
H6A H 0.9201 0.2228 0.5903 0.096 Uiso 1 1 calc R B .
H6B H 1.0059 0.1616 0.5384 0.096 Uiso 1 1 calc R . .
C7 C 1.0146(9) 0.3204(9) 0.5027(5) 0.085(3) Uani 1 1 d . B .
H7A H 1.1100 0.3400 0.4956 0.102 Uiso 1 1 calc R . .
H7B H 1.0189 0.3983 0.5439 0.102 Uiso 1 1 calc R . .
C8 C 0.9347(7) 0.2955(6) 0.4191(4) 0.0526(16) Uani 1 1 d . B .
H8A H 0.8946 0.3561 0.4232 0.063 Uiso 1 1 calc R . .
H8B H 0.9953 0.3115 0.3744 0.063 Uiso 1 1 calc R . .
C9 C 0.4785(4) -0.1235(4) 0.2952(3) 0.0231(8) Uani 1 1 d . . .
C10 C 0.4595(5) -0.0348(5) 0.3627(3) 0.0243(8) Uani 1 1 d . B .
H10A H 0.5240 0.0192 0.4176 0.029 Uiso 1 1 calc R . .
C11 C 0.3344(5) -0.0369(5) 0.3393(3) 0.0315(10) Uani 1 1 d . . .
H11A H 0.2944 0.0132 0.3753 0.038 Uiso 1 1 calc R B .
C12 C 0.2738(5) -0.1252(5) 0.2564(3) 0.0326(10) Uani 1 1 d . B .
H12A H 0.1845 -0.1472 0.2238 0.039 Uiso 1 1 calc R . .
C13 C 0.3638(4) -0.1761(5) 0.2279(3) 0.0261(9) Uani 1 1 d . B .
H13A H 0.3491 -0.2386 0.1713 0.031 Uiso 1 1 calc R . .
C14 C 0.6358(6) 0.1678(5) 0.2078(3) 0.0370(12) Uani 1 1 d . B .
C15 C 0.6001(6) 0.2335(5) 0.2806(3) 0.0377(12) Uani 1 1 d . . .
H15A H 0.6626 0.2893 0.3360 0.045 Uiso 1 1 calc R B .
C16 C 0.4629(7) 0.2071(6) 0.2613(4) 0.0433(13) Uani 1 1 d . B .
H16A H 0.4130 0.2426 0.2997 0.052 Uiso 1 1 calc R . .
C17 C 0.4082(7) 0.1205(6) 0.1765(4) 0.0451(14) Uani 1 1 d . . .
H17A H 0.3136 0.0852 0.1453 0.054 Uiso 1 1 calc R B .
C18 C 0.5134(6) 0.0952(5) 0.1446(3) 0.0398(13) Uani 1 1 d . B .
H18A H 0.5039 0.0366 0.0874 0.048 Uiso 1 1 calc R . .
C19 C 0.4501(7) -0.4458(6) 0.2016(4) 0.0471(14) Uani 1 1 d . . .
H19A H 0.5049 -0.4206 0.1557 0.071 Uiso 1 1 calc R . .
H19B H 0.3607 -0.4511 0.1880 0.071 Uiso 1 1 calc R . .
H19C H 0.4353 -0.5336 0.2075 0.071 Uiso 1 1 calc R . .
C20 C 0.7120(9) -0.3137(10) 0.3307(6) 0.076(3) Uani 1 1 d . . .
H20A H 0.7756 -0.2720 0.2918 0.114 Uiso 1 1 calc R . .
H20B H 0.6944 -0.4062 0.3243 0.114 Uiso 1 1 calc R . .
H20C H 0.7533 -0.2618 0.3897 0.114 Uiso 1 1 calc R . .
C21 C 0.4363(7) -0.3720(6) 0.3914(3) 0.0406(13) Uani 1 1 d . . .
C22 C 0.2925(7) -0.3849(6) 0.3734(4) 0.0463(14) Uani 1 1 d . . .
H22A H 0.2392 -0.4165 0.4188 0.069 Uiso 1 1 calc R . .
H22B H 0.2439 -0.4496 0.3184 0.069 Uiso 1 1 calc R . .
H22C H 0.3033 -0.2970 0.3715 0.069 Uiso 1 1 calc R . .
C23 C 0.4117(9) -0.5118(6) 0.3973(4) 0.0571(18) Uani 1 1 d . . .
H23A H 0.3612 -0.5369 0.4450 0.086 Uiso 1 1 calc R . .
H23B H 0.5007 -0.5089 0.4068 0.086 Uiso 1 1 calc R . .
H23C H 0.3574 -0.5784 0.3439 0.086 Uiso 1 1 calc R . .
C24 C 0.5102(8) -0.2704(6) 0.4778(4) 0.0537(17) Uani 1 1 d . . .
H24A H 0.4546 -0.3012 0.5225 0.081 Uiso 1 1 calc R . .
H24B H 0.5226 -0.1822 0.4750 0.081 Uiso 1 1 calc R . .
H24C H 0.6007 -0.2631 0.4910 0.081 Uiso 1 1 calc R . .
C28 C 0.9325(7) 0.5121(6) 0.2592(4) 0.0544(17) Uani 1 1 d . . .
H28A H 1.0137 0.6022 0.2721 0.082 Uiso 1 1 calc R A 1
H28B H 0.9434 0.4607 0.2971 0.082 Uiso 1 1 calc R A 1
H28C H 0.8496 0.5199 0.2680 0.082 Uiso 1 1 calc R A 1
Si2 Si 0.8892(5) 0.2561(4) 0.14082(19) 0.0288(10) Uani 0.521(11) 1 d P B 1
C25 C 0.8287(18) 0.1751(14) 0.0239(8) 0.057(4) Uani 0.521(11) 1 d P B 1
H25A H 0.8137 0.0830 0.0118 0.085 Uiso 0.521(11) 1 calc PR B 1
H25B H 0.8988 0.2270 -0.0087 0.085 Uiso 0.521(11) 1 calc PR B 1
H25C H 0.7420 0.1732 0.0073 0.085 Uiso 0.521(11) 1 calc PR B 1
C26 C 1.0562(13) 0.2635(13) 0.1683(10) 0.047(3) Uani 0.521(11) 1 d P B 1
H26A H 1.0424 0.1718 0.1585 0.071 Uiso 0.521(11) 1 calc PR B 1
H26B H 1.0930 0.3107 0.2285 0.071 Uiso 0.521(11) 1 calc PR B 1
H26C H 1.1218 0.3119 0.1323 0.071 Uiso 0.521(11) 1 calc PR B 1
C27 C 0.9173(13) 0.4344(11) 0.1598(7) 0.033(2) Uani 0.521(11) 1 d P B 1
C29 C 1.0479(12) 0.5199(11) 0.1210(7) 0.043(3) Uani 0.521(11) 1 d P B 1
H29A H 1.0634 0.6121 0.1301 0.064 Uiso 0.521(11) 1 calc PR B 1
H29B H 1.0337 0.4797 0.0596 0.064 Uiso 0.521(11) 1 calc PR B 1
H29C H 1.1286 0.5216 0.1489 0.064 Uiso 0.521(11) 1 calc PR B 1
C30 C 0.7946(13) 0.4364(13) 0.1170(9) 0.046(3) Uani 0.521(11) 1 d P B 1
H30A H 0.8120 0.5294 0.1280 0.069 Uiso 0.521(11) 1 calc PR B 1
H30B H 0.7113 0.3822 0.1400 0.069 Uiso 0.521(11) 1 calc PR B 1
H30C H 0.7813 0.3989 0.0553 0.069 Uiso 0.521(11) 1 calc PR B 1
Si2A Si 0.8472(5) 0.2866(5) 0.1322(2) 0.0315(13) Uani 0.479(11) 1 d P B 2
C25A C 0.7633(18) 0.2173(15) 0.0167(8) 0.057(5) Uani 0.479(11) 1 d P B 2
H25D H 0.7481 0.1255 -0.0036 0.086 Uiso 0.479(11) 1 calc PR B 2
H25E H 0.8238 0.2744 -0.0178 0.086 Uiso 0.479(11) 1 calc PR B 2
H25F H 0.6746 0.2161 0.0117 0.086 Uiso 0.479(11) 1 calc PR B 2
C26A C 1.0191(14) 0.2977(17) 0.1396(12) 0.055(4) Uani 0.479(11) 1 d P B 2
H26D H 1.0079 0.2070 0.1233 0.083 Uiso 0.479(11) 1 calc PR B 2
H26E H 1.0671 0.3417 0.1984 0.083 Uiso 0.479(11) 1 calc PR B 2
H26F H 1.0733 0.3505 0.1011 0.083 Uiso 0.479(11) 1 calc PR B 2
C27A C 0.8718(13) 0.4644(12) 0.1644(7) 0.029(2) Uani 0.479(11) 1 d P B 2
C29A C 0.9774(15) 0.5570(13) 0.1159(9) 0.050(4) Uani 0.479(11) 1 d P B 2
H29D H 0.9879 0.6473 0.1335 0.075 Uiso 0.479(11) 1 calc PR B 2
H29E H 0.9449 0.5208 0.0544 0.075 Uiso 0.479(11) 1 calc PR B 2
H29F H 1.0666 0.5617 0.1290 0.075 Uiso 0.479(11) 1 calc PR B 2
C30A C 0.7342(14) 0.4629(13) 0.1426(8) 0.041(3) Uani 0.479(11) 1 d P B 2
H30D H 0.7488 0.5549 0.1595 0.062 Uiso 0.479(11) 1 calc PR B 2
H30E H 0.6646 0.4063 0.1735 0.062 Uiso 0.479(11) 1 calc PR B 2
H30F H 0.7022 0.4266 0.0810 0.062 Uiso 0.479(11) 1 calc PR B 2

loop_
_atom_site_aniso_label
_atom_site_aniso_U_11
_atom_site_aniso_U_22
_atom_site_aniso_U_33
_atom_site_aniso_U_23
_atom_site_aniso_U_13
_atom_site_aniso_U_12
Ho1 0.01645(10) 0.04096(14) 0.02869(12) -0.01035(9) 0.00236(8) 0.00890(9)
Fe1 0.0215(3) 0.0239(3) 0.0211(3) 0.0028(2) -0.0003(2) 0.0083(2)
I1 0.0230(3) 0.0587(7) 0.0688(8) 0.0232(6) 0.0067(4) 0.0249(4)
I1A 0.0301(5) 0.0757(13) 0.0766(13) 0.0065(11) 0.0017(6) 0.0364(6)
Si1 0.0434(8) 0.0427(8) 0.0279(6) -0.0007(6) -0.0018(6) 0.0316(7)
N1 0.0267(19) 0.040(2) 0.0248(18) -0.0003(16) -0.0006(15) 0.0213(17)
N2 0.032(2) 0.042(3) 0.025(2) -0.0029(18) 0.0094(17) -0.0092(19)
O1 0.071(2) 0.076(2) 0.0550(18) -0.0240(16) 0.0128(15) 0.0240(18)
O2 0.0268(17) 0.0360(19) 0.0242(16) -0.0036(14) -0.0055(13) 0.0067(14)
C1 0.071(2) 0.076(2) 0.0550(18) -0.0240(16) 0.0128(15) 0.0240(18)
C2 0.071(2) 0.076(2) 0.0550(18) -0.0240(16) 0.0128(15) 0.0240(18)
C3 0.071(2) 0.076(2) 0.0550(18) -0.0240(16) 0.0128(15) 0.0240(18)
C4 0.071(2) 0.076(2) 0.0550(18) -0.0240(16) 0.0128(15) 0.0240(18)
C5 0.050(4) 0.050(4) 0.034(3) 0.007(3) -0.014(3) 0.005(3)
C6 0.057(5) 0.084(6) 0.055(4) 0.020(4) -0.028(4) 0.002(4)
C7 0.057(5) 0.081(6) 0.054(4) 0.014(4) -0.024(4) -0.013(4)
C8 0.048(4) 0.040(3) 0.041(3) -0.001(3) -0.012(3) 0.004(3)
C9 0.0206(19) 0.022(2) 0.0236(19) 0.0025(16) 0.0027(16) 0.0091(16)
C10 0.024(2) 0.029(2) 0.0211(19) 0.0075(17) 0.0061(16) 0.0132(17)
C11 0.019(2) 0.034(2) 0.038(3) 0.002(2) 0.0068(18) 0.0125(18)
C12 0.017(2) 0.032(2) 0.043(3) 0.007(2) 0.0021(19) 0.0088(18)
C13 0.0192(19) 0.025(2) 0.028(2) 0.0015(17) 0.0001(16) 0.0076(16)
C14 0.043(3) 0.028(2) 0.020(2) 0.0042(18) 0.0042(19) 0.003(2)
C15 0.047(3) 0.024(2) 0.026(2) 0.0032(19) 0.004(2) 0.006(2)
C16 0.055(4) 0.029(3) 0.042(3) 0.004(2) 0.000(3) 0.021(3)
C17 0.055(4) 0.037(3) 0.039(3) 0.010(2) -0.012(3) 0.021(3)
C18 0.049(3) 0.032(3) 0.022(2) 0.0049(19) -0.004(2) 0.008(2)
C19 0.070(4) 0.046(3) 0.029(3) -0.003(2) 0.002(3) 0.037(3)
C20 0.072(5) 0.102(7) 0.084(6) 0.015(5) -0.002(4) 0.069(5)
C21 0.067(4) 0.033(3) 0.025(2) 0.004(2) 0.001(2) 0.029(3)
C22 0.056(4) 0.036(3) 0.046(3) 0.016(3) 0.020(3) 0.019(3)
C23 0.092(5) 0.039(3) 0.039(3) 0.002(3) -0.008(3) 0.036(4)
C24 0.088(5) 0.040(3) 0.025(3) 0.002(2) -0.002(3) 0.028(3)
C28 0.055(4) 0.040(3) 0.036(3) 0.003(2) -0.004(3) 0.001(3)
Si2 0.0301(19) 0.0249(15) 0.0261(13) 0.0066(10) 0.0067(11) 0.0091(12)
C25 0.071(10) 0.040(7) 0.028(5) 0.007(5) 0.015(6) 0.003(6)
C26 0.034(6) 0.041(6) 0.071(9) 0.027(6) 0.029(6) 0.015(5)
C27 0.034(6) 0.026(5) 0.036(6) 0.011(4) 0.000(4) 0.012(4)
C29 0.043(6) 0.027(5) 0.042(6) 0.018(4) 0.003(5) 0.000(4)
C30 0.039(6) 0.047(7) 0.054(7) 0.026(6) 0.003(6) 0.017(5)
Si2A 0.0231(17) 0.0301(19) 0.0267(15) -0.0024(13) 0.0100(13) 0.0049(14)
C25A 0.061(10) 0.039(8) 0.028(6) 0.000(5) 0.008(6) -0.005(6)
C26A 0.030(6) 0.056(9) 0.083(11) 0.018(8) 0.023(7) 0.023(6)
C27A 0.028(6) 0.023(5) 0.030(5) 0.004(4) 0.006(5) 0.008(4)
C29A 0.053(8) 0.036(6) 0.049(7) 0.007(5) 0.024(6) 0.013(6)
C30A 0.042(7) 0.042(7) 0.041(6) 0.016(5) 0.007(5) 0.020(6)

loop_
_atom_type_symbol
_atom_type_description
_atom_type_scat_dispersion_real
_atom_type_scat_dispersion_imag
_atom_type_scat_source
C C 0.0033 0.0016 'International Tables Vol C Tables 4.2.6.8 and 6.1.1.4'
H H 0.0000 0.0000 'International Tables Vol C Tables 4.2.6.8 and 6.1.1.4'
N N 0.0061 0.0033 'International Tables Vol C Tables 4.2.6.8 and 6.1.1.4'
O O 0.0106 0.0060 'International Tables Vol C Tables 4.2.6.8 and 6.1.1.4'
Si Si 0.0817 0.0704 'International Tables Vol C Tables 4.2.6.8 and 6.1.1.4'
Fe Fe 0.3463 0.8444 'International Tables Vol C Tables 4.2.6.8 and 6.1.1.4'
I I -0.4742 1.8119 'International Tables Vol C Tables 4.2.6.8 and 6.1.1.4'
Ho Ho -0.2175 4.6783 'International Tables Vol C Tables 4.2.6.8 and 6.1.1.4'

loop_
_geom_angle_atom_site_label_1
_geom_angle_atom_site_label_2
_geom_angle_atom_site_label_3
_geom_angle
N1 Ho1 N2 134.29(16)
N1 Ho1 O2 93.65(13)
N2 Ho1 O2 93.57(15)
N1 Ho1 O1 92.31(18)
N2 Ho1 O1 90.9(2)
O2 Ho1 O1 166.54(18)
N1 Ho1 C9 28.87(13)
N2 Ho1 C9 106.10(16)
O2 Ho1 C9 90.24(12)
O1 Ho1 C9 100.73(16)
N1 Ho1 C14 106.68(14)
N2 Ho1 C14 28.20(16)
O2 Ho1 C14 90.69(14)
O1 Ho1 C14 99.1(2)
C9 Ho1 C14 78.07(14)
N1 Ho1 I1A 120.50(15)
N2 Ho1 I1A 105.15(17)
O2 Ho1 I1A 83.38(10)
O1 Ho1 I1A 83.19(15)
C9 Ho1 I1A 148.41(14)
C14 Ho1 I1A 132.68(15)
N1 Ho1 I1 107.25(12)
N2 Ho1 I1 118.45(14)
O2 Ho1 I1 79.59(10)
O1 Ho1 I1 87.11(16)
C9 Ho1 I1 134.67(11)
C14 Ho1 I1 145.18(11)
I1A Ho1 I1 13.80(6)
N1 Ho1 Fe1 67.93(10)
N2 Ho1 Fe1 67.17(13)
O2 Ho1 Fe1 88.81(9)
O1 Ho1 Fe1 104.62(15)
C9 Ho1 Fe1 39.14(9)
C14 Ho1 Fe1 39.00(10)
I1A Ho1 Fe1 168.76(6)
I1 Ho1 Fe1 167.26(5)
C11 Fe1 C17 114.7(2)
C11 Fe1 C16 98.6(2)
C17 Fe1 C16 41.5(2)
C11 Fe1 C12 41.0(2)
C17 Fe1 C12 99.7(2)
C16 Fe1 C12 113.2(2)
C11 Fe1 C15 117.7(2)
C17 Fe1 C15 68.9(2)
C16 Fe1 C15 40.6(2)
C12 Fe1 C15 150.6(2)
C11 Fe1 C10 40.68(18)
C17 Fe1 C10 153.1(2)
C16 Fe1 C10 119.3(2)
C12 Fe1 C10 68.4(2)
C15 Fe1 C10 109.3(2)
C11 Fe1 C18 153.6(2)
C17 Fe1 C18 40.8(3)
C16 Fe1 C18 68.9(2)
C12 Fe1 C18 121.0(2)
C15 Fe1 C18 68.4(2)
C10 Fe1 C18 165.5(2)
C11 Fe1 C13 68.82(19)
C17 Fe1 C13 119.1(2)
C16 Fe1 C13 151.4(2)
C12 Fe1 C13 40.77(19)
C15 Fe1 C13 167.8(2)
C10 Fe1 C13 68.25(18)
C18 Fe1 C13 110.8(2)
C11 Fe1 C14 157.2(2)
C17 Fe1 C14 68.5(3)
C16 Fe1 C14 68.4(3)
C12 Fe1 C14 160.9(2)
C15 Fe1 C14 40.6(2)
C10 Fe1 C14 128.6(2)
C18 Fe1 C14 40.5(2)
C13 Fe1 C14 131.1(2)
C11 Fe1 C9 68.30(19)
C17 Fe1 C9 158.5(2)
C16 Fe1 C9 159.1(2)
C12 Fe1 C9 68.14(19)
C15 Fe1 C9 130.2(2)
C10 Fe1 C9 40.35(17)
C18 Fe1 C9 129.7(2)
C13 Fe1 C9 40.40(17)
C14 Fe1 C9 117.6(2)
C11 Fe1 Ho1 120.11(15)
C17 Fe1 Ho1 124.9(2)
C16 Fe1 Ho1 121.99(19)
C12 Fe1 Ho1 124.48(15)
C15 Fe1 Ho1 81.96(18)
C10 Fe1 Ho1 79.85(12)
C18 Fe1 Ho1 85.65(18)
C13 Fe1 Ho1 85.85(13)
C14 Fe1 Ho1 59.34(17)
C9 Fe1 Ho1 58.44(12)
I1A I1 Ho1 71.19(16)
I1 I1A Ho1 95.0(2)
N1 Si1 C19 112.3(2)
N1 Si1 C20 107.2(3)
C19 Si1 C20 108.2(4)
N1 Si1 C21 113.4(2)
C19 Si1 C21 107.6(3)
C20 Si1 C21 107.9(4)
C9 N1 Si1 118.2(3)
C9 N1 Ho1 101.9(3)
Si1 N1 Ho1 138.1(2)
C14 N2 Si2 130.8(5)
C14 N2 Si2A 107.3(5)
Si2 N2 Si2A 23.76(13)
C14 N2 Ho1 103.4(3)
Si2 N2 Ho1 124.5(4)
Si2A N2 Ho1 148.0(4)
C1 O1 C4 108.8(5)
C1 O1 Ho1 118.0(4)
C4 O1 Ho1 132.9(5)
C5 O2 C8 108.7(4)
C5 O2 Ho1 122.0(3)
C8 O2 Ho1 123.1(3)
O1 C1 C2 109.3(8)
O1 C1 H1A 109.8
C2 C1 H1A 109.8
O1 C1 H1B 109.8
C2 C1 H1B 109.8
H1A C1 H1B 108.3
C3 C2 C1 100.2(7)
C3 C2 H2A 111.8
C1 C2 H2A 111.7
C3 C2 H2B 111.7
C1 C2 H2B 111.7
H2A C2 H2B 109.5
C2 C3 C4 111.7(6)
C2 C3 H3A 109.3
C4 C3 H3A 109.3
C2 C3 H3B 109.3
C4 C3 H3B 109.3
H3A C3 H3B 107.9
O1 C4 C3 101.9(7)
O1 C4 H4A 111.4
C3 C4 H4A 111.4
O1 C4 H4B 111.4
C3 C4 H4B 111.4
H4A C4 H4B 109.2
C6 C5 O2 106.7(5)
C6 C5 H5A 110.4
O2 C5 H5A 110.4
C6 C5 H5B 110.4
O2 C5 H5B 110.4
H5A C5 H5B 108.6
C7 C6 C5 109.3(6)
C7 C6 H6A 109.8
C5 C6 H6A 109.8
C7 C6 H6B 109.8
C5 C6 H6B 109.8
H6A C6 H6B 108.3
C6 C7 C8 107.3(6)
C6 C7 H7A 110.2
C8 C7 H7A 110.2
C6 C7 H7B 110.2
C8 C7 H7B 110.2
H7A C7 H7B 108.5
O2 C8 C7 106.4(6)
O2 C8 H8A 110.4
C7 C8 H8A 110.4
O2 C8 H8B 110.4
C7 C8 H8B 110.4
H8A C8 H8B 108.6
N1 C9 C10 126.0(4)
N1 C9 C13 127.5(4)
C10 C9 C13 106.4(4)
N1 C9 Fe1 131.5(3)
C10 C9 Fe1 67.4(2)
C13 C9 Fe1 67.9(3)
N1 C9 Ho1 49.3(2)
C10 C9 Ho1 108.6(3)
C13 C9 Ho1 119.5(3)
Fe1 C9 Ho1 82.42(14)
C11 C10 C9 109.1(4)
C11 C10 Fe1 68.7(3)
C9 C10 Fe1 72.2(3)
C11 C10 H10A 125.5
C9 C10 H10A 125.5
Fe1 C10 H10A 125.5
C10 C11 C12 108.1(4)
C10 C11 Fe1 70.6(3)
C12 C11 Fe1 70.1(3)
C10 C11 H11A 125.9
C12 C11 H11A 125.9
Fe1 C11 H11A 125.9
C11 C12 C13 108.0(4)
C11 C12 Fe1 68.8(3)
C13 C12 Fe1 70.4(3)
C11 C12 H12A 126.0
C13 C12 H12A 126.0
Fe1 C12 H12A 126.0
C12 C13 C9 108.3(4)
C12 C13 Fe1 68.9(3)
C9 C13 Fe1 71.7(3)
C12 C13 H13A 125.8
C9 C13 H13A 125.8
Fe1 C13 H13A 125.8
N2 C14 C18 127.2(5)
N2 C14 C15 126.7(5)
C18 C14 C15 106.1(5)
N2 C14 Fe1 130.0(4)
C18 C14 Fe1 67.6(3)
C15 C14 Fe1 67.4(3)
N2 C14 Ho1 48.4(3)
C18 C14 Ho1 117.1(4)
C15 C14 Ho1 110.4(4)
Fe1 C14 Ho1 81.66(17)
C16 C15 C14 109.2(5)
C16 C15 Fe1 69.0(3)
C14 C15 Fe1 72.0(3)
C16 C15 H15A 125.4
C14 C15 H15A 125.4
Fe1 C15 H15A 125.4
C15 C16 C17 107.9(5)
C15 C16 Fe1 70.4(3)
C17 C16 Fe1 69.2(3)
C15 C16 H16A 126.1
C17 C16 H16A 126.1
Fe1 C16 H16A 126.1
C18 C17 C16 107.7(5)
C18 C17 Fe1 70.4(3)
C16 C17 Fe1 69.3(3)
C18 C17 H17A 126.2
C16 C17 H17A 126.2
Fe1 C17 H17A 126.2
C17 C18 C14 109.1(5)
C17 C18 Fe1 68.8(3)
C14 C18 Fe1 72.0(3)
C17 C18 H18A 125.5
C14 C18 H18A 125.5
Fe1 C18 H18A 125.5
Si1 C19 H19A 109.5
Si1 C19 H19B 109.5
H19A C19 H19B 109.5
Si1 C19 H19C 109.5
H19A C19 H19C 109.5
H19B C19 H19C 109.5
Si1 C20 H20A 109.5
Si1 C20 H20B 109.5
H20A C20 H20B 109.5
Si1 C20 H20C 109.5
H20A C20 H20C 109.5
H20B C20 H20C 109.5
C24 C21 C23 109.2(5)
C24 C21 C22 108.5(5)
C23 C21 C22 106.7(5)
C24 C21 Si1 110.0(5)
C23 C21 Si1 110.2(4)
C22 C21 Si1 112.2(4)
C21 C22 H22A 109.5
C21 C22 H22B 109.5
H22A C22 H22B 109.5
C21 C22 H22C 109.5
H22A C22 H22C 109.5
H22B C22 H22C 109.5
C21 C23 H23A 109.5
C21 C23 H23B 109.5
H23A C23 H23B 109.5
C21 C23 H23C 109.5
H23A C23 H23C 109.5
H23B C23 H23C 109.5
C21 C24 H24A 109.5
C21 C24 H24B 109.5
H24A C24 H24B 109.5
C21 C24 H24C 109.5
H24A C24 H24C 109.5
H24B C24 H24C 109.5
C27A C28 C27 26.6(5)
C27A C28 H28A 111.0
C27 C28 H28A 109.5
C27A C28 H28B 129.1
C27 C28 H28B 109.5
H28A C28 H28B 109.5
C27A C28 H28C 84.6
C27 C28 H28C 109.5
H28A C28 H28C 109.5
H28B C28 H28C 109.5
N2 Si2 C26 114.4(5)
N2 Si2 C25 111.0(5)
C26 Si2 C25 107.9(8)
N2 Si2 C27 106.7(5)
C26 Si2 C27 109.1(6)
C25 Si2 C27 107.4(6)
Si2 C25 H25A 109.5
Si2 C25 H25B 109.5
H25A C25 H25B 109.5
Si2 C25 H25C 109.5
H25A C25 H25C 109.5
H25B C25 H25C 109.5
Si2 C26 H26A 109.5
Si2 C26 H26B 109.5
H26A C26 H26B 109.5
Si2 C26 H26C 109.5
H26A C26 H26C 109.5
H26B C26 H26C 109.5
C30 C27 C29 108.3(9)
C30 C27 C28 102.6(10)
C29 C27 C28 109.4(8)
C30 C27 Si2 111.4(8)
C29 C27 Si2 108.6(9)
C28 C27 Si2 116.1(7)
C27 C29 H29A 109.5
C27 C29 H29B 109.5
H29A C29 H29B 109.5
C27 C29 H29C 109.5
H29A C29 H29C 109.5
H29B C29 H29C 109.5
C27 C30 H30A 109.5
C27 C30 H30B 109.5
H30A C30 H30B 109.5
C27 C30 H30C 109.5
H30A C30 H30C 109.5
H30B C30 H30C 109.5
N2 Si2A C26A 100.9(6)
N2 Si2A C25A 114.3(5)
C26A Si2A C25A 108.9(8)
N2 Si2A C27A 118.0(4)
C26A Si2A C27A 108.6(7)
C25A Si2A C27A 105.7(7)
Si2A C25A H25D 109.5
Si2A C25A H25E 109.5
H25D C25A H25E 109.5
Si2A C25A H25F 109.5
H25D C25A H25F 109.5
H25E C25A H25F 109.5
Si2A C26A H26D 109.5
Si2A C26A H26E 109.5
H26D C26A H26E 109.5
Si2A C26A H26F 109.5
H26D C26A H26F 109.5
H26E C26A H26F 109.5
C28 C27A C29A 108.7(9)
C28 C27A C30A 116.1(9)
C29A C27A C30A 107.1(11)
C28 C27A Si2A 103.3(8)
C29A C27A Si2A 111.1(9)
C30A C27A Si2A 110.6(8)
C27A C29A H29D 109.5
C27A C29A H29E 109.5
H29D C29A H29E 109.5
C27A C29A H29F 109.5
H29D C29A H29F 109.5
H29E C29A H29F 109.5
C27A C30A H30D 109.5
C27A C30A H30E 109.5
H30D C30A H30E 109.5
C27A C30A H30F 109.5
H30D C30A H30F 109.5
H30E C30A H30F 109.5

loop_
_geom_bond_atom_site_label_1
_geom_bond_atom_site_label_2
_geom_bond_distance
Ho1 N1 2.209(4)
Ho1 N2 2.219(6)
Ho1 O2 2.352(3)
Ho1 O1 2.373(5)
Ho1 C9 2.853(4)
Ho1 C14 2.885(6)
Ho1 I1A 2.9358(11)
Ho1 I1 3.0896(17)
Ho1 Fe1 3.3188(8)
Fe1 C11 2.024(5)
Fe1 C17 2.030(6)
Fe1 C16 2.031(6)
Fe1 C12 2.042(5)
Fe1 C15 2.049(5)
Fe1 C10 2.049(4)
Fe1 C18 2.052(5)
Fe1 C13 2.061(5)
Fe1 C14 2.111(5)
Fe1 C9 2.113(5)
I1 I1A 0.740(2)
Si1 N1 1.728(5)
Si1 C19 1.874(6)
Si1 C20 1.879(7)
Si1 C21 1.898(6)
N1 C9 1.407(6)
N2 C14 1.402(8)
N2 Si2 1.722(5)
N2 Si2A 1.808(7)
O1 C1 1.447(10)
O1 C4 1.455(10)
O2 C5 1.455(7)
O2 C8 1.458(7)
C1 C2 1.483(10)
C1 H1A 0.9900
C1 H1B 0.9900
C2 C3 1.435(12)
C2 H2A 0.9900
C2 H2B 0.9900
C3 C4 1.521(10)
C3 H3A 0.9900
C3 H3B 0.9900
C4 H4A 0.9900
C4 H4B 0.9900
C5 C6 1.454(8)
C5 H5A 0.9900
C5 H5B 0.9900
C6 C7 1.442(11)
C6 H6A 0.9900
C6 H6B 0.9900
C7 C8 1.488(9)
C7 H7A 0.9900
C7 H7B 0.9900
C8 H8A 0.9900
C8 H8B 0.9900
C9 C10 1.437(6)
C9 C13 1.442(6)
C10 C11 1.416(6)
C10 H10A 1.0000
C11 C12 1.425(7)
C11 H11A 1.0000
C12 C13 1.429(7)
C12 H12A 1.0000
C13 H13A 1.0000
C14 C18 1.441(7)
C14 C15 1.443(7)
C15 C16 1.415(9)
C15 H15A 1.0000
C16 C17 1.438(8)
C16 H16A 1.0000
C17 C18 1.423(9)
C17 H17A 1.0000
C18 H18A 1.0000
C19 H19A 0.9800
C19 H19B 0.9800
C19 H19C 0.9800
C20 H20A 0.9800
C20 H20B 0.9800
C20 H20C 0.9800
C21 C24 1.535(8)
C21 C23 1.541(8)
C21 C22 1.543(9)
C22 H22A 0.9800
C22 H22B 0.9800
C22 H22C 0.9800
C23 H23A 0.9800
C23 H23B 0.9800
C23 H23C 0.9800
C24 H24A 0.9800
C24 H24B 0.9800
C24 H24C 0.9800
C28 C27A 1.531(13)
C28 C27 1.636(13)
C28 H28A 0.9800
C28 H28B 0.9800
C28 H28C 0.9800
Si2 C26 1.852(14)
Si2 C25 1.873(12)
Si2 C27 1.903(12)
C25 H25A 0.9800
C25 H25B 0.9800
C25 H25C 0.9800
C26 H26A 0.9800
C26 H26B 0.9800
C26 H26C 0.9800
C27 C30 1.521(16)
C27 C29 1.563(16)
C29 H29A 0.9800
C29 H29B 0.9800
C29 H29C 0.9800
C30 H30A 0.9800
C30 H30B 0.9800
C30 H30C 0.9800
Si2A C26A 1.850(14)
Si2A C25A 1.888(14)
Si2A C27A 1.909(13)
C25A H25D 0.9800
C25A H25E 0.9800
C25A H25F 0.9800
C26A H26D 0.9800
C26A H26E 0.9800
C26A H26F 0.9800
C27A C29A 1.537(16)
C27A C30A 1.549(18)
C29A H29D 0.9800
C29A H29E 0.9800
C29A H29F 0.9800
C30A H30D 0.9800
C30A H30E 0.9800
C30A H30F 0.9800
